data_1573054
loop_
_publ_author_name
'Zhai, Canjia'
'Zulueta, Ethan Cross'
'Mariscal, Alexander'
'Xu, Chengkai'
'Cui, Yunpeng'
'Wang, Xudong'
'Wu, Huang'
'Doan, Carson'
'Wojtas, Lukasz'
'Zhang, Haixin'
'Cai, Jianfeng'
'Ye, Libin'
'Wang, Kun'
'Liu, Wenqi'

_publ_section_title
;
 From small changes to big gains: pyridinium-based tetralactam macrocycle
 for enhanced sugar recognition in water.
;
_journal_issue 46
_journal_name_full 'Chemical science'
_journal_page_first 19588
_journal_page_last 19598
_journal_paper_doi 10.1039/d4sc06190j
_journal_volume 15
_journal_year 2024
_chemical_absolute_configuration syn
_chemical_formula_moiety 'C48 H40 N6 O4, C6 H12 O6, 2(Cl), 5.279(H2 O), 0.535(O)'
_chemical_formula_sum 'C54 H62.56 Cl2 N6 O15.82'
_chemical_formula_weight 1119.59
_chemical_name_systematic Glucose-BPAT
_space_group_crystal_system monoclinic
_space_group_IT_number 5
_space_group_name_Hall 'C 2y'
_space_group_name_H-M_alt 'C 1 2 1'
_atom_sites_solution_hydrogens mixed
_atom_sites_solution_primary dual
_audit_creation_date 2023-11-27
_audit_creation_method
;
Olex2 1.5
(compiled 2023.08.24 svn.re1ec1418 for OlexSys, GUI svn.r6817)
;
_audit_update_record
;
2023-12-30 deposited with the CCDC.	2024-11-04 downloaded from the CCDC.
;
_cell_angle_alpha 90
_cell_angle_beta 121.7740(10)
_cell_angle_gamma 90
_cell_formula_units_Z 4
_cell_length_a 27.4244(4)
_cell_length_b 13.2628(2)
_cell_length_c 16.6870(2)
_cell_measurement_reflns_used 9631
_cell_measurement_temperature 100.00
_cell_measurement_theta_max 78.82
_cell_measurement_theta_min 3.41
_cell_volume 5159.85(14)
_computing_cell_refinement 'SAINT V8.40B (?, 2016)'
_computing_data_reduction 'SAINT V8.40B (?, 2016)'
_computing_molecular_graphics 'Olex2 1.5 (Dolomanov et al., 2009)'
_computing_publication_material 'Olex2 1.5 (Dolomanov et al., 2009)'
_computing_structure_refinement 'XL  (Sheldrick, 2008)'
_computing_structure_solution 'SHELXT 2018/2 (Sheldrick, 2018)'
_diffrn_ambient_temperature 100.00
_diffrn_detector 'Bruker Photon III CPAD area detector'
_diffrn_detector_type 'CPAD area detector'
_diffrn_measured_fraction_theta_full 0.999
_diffrn_measured_fraction_theta_max 0.984
_diffrn_measurement_device 'kappa four-circle diffractometer'
_diffrn_measurement_device_type 'Bruker D8 Venture Diffractometer'
_diffrn_measurement_method '\w and \f scans'
_diffrn_radiation_monochromator 'mirror optics'
_diffrn_radiation_probe x-ray
_diffrn_radiation_type CuK\a
_diffrn_radiation_wavelength 1.54178
_diffrn_reflns_av_R_equivalents 0.0415
_diffrn_reflns_av_unetI/netI 0.0319
_diffrn_reflns_Laue_measured_fraction_full 0.999
_diffrn_reflns_Laue_measured_fraction_max 0.984
_diffrn_reflns_limit_h_max 34
_diffrn_reflns_limit_h_min -34
_diffrn_reflns_limit_k_max 16
_diffrn_reflns_limit_k_min -16
_diffrn_reflns_limit_l_max 21
_diffrn_reflns_limit_l_min -19
_diffrn_reflns_number 55151
_diffrn_reflns_point_group_measured_fraction_full 0.995
_diffrn_reflns_point_group_measured_fraction_max 0.957
_diffrn_reflns_theta_full 67.679
_diffrn_reflns_theta_max 79.074
_diffrn_reflns_theta_min 3.115
_diffrn_source 'microfocus sealed X-ray tube'
_diffrn_source_current 1.1
_diffrn_source_power 0.05500000000000001
_diffrn_source_type 'Incoatec I\ms'
_diffrn_source_voltage 50.0
_diffrn_standards_number 0
_exptl_absorpt_coefficient_mu 1.800
_exptl_absorpt_correction_T_max 0.7542
_exptl_absorpt_correction_T_min 0.6580
_exptl_absorpt_correction_type multi-scan
_exptl_absorpt_process_details
;
SADABS-2016/2 (Bruker,2016/2) was used for absorption correction.
wR2(int) was 0.0862 before and 0.0691 after correction.
The Ratio of minimum to maximum transmission is 0.8724.
The \l/2 correction factor is Not present.
;
_exptl_crystal_colour colorless
_exptl_crystal_density_diffrn 1.441
_exptl_crystal_description block
_exptl_crystal_F_000 2356
_exptl_crystal_size_max 0.04
_exptl_crystal_size_mid 0.04
_exptl_crystal_size_min 0.02
_refine_diff_density_max 0.606
_refine_diff_density_min -0.332
_refine_diff_density_rms 0.063
_refine_ls_abs_structure_details
;
 Flack x determined using 4549 quotients [(I+)-(I-)]/[(I+)+(I-)]
 (Parsons, Flack and Wagner, Acta Cryst. B69 (2013) 249-259).
;
_refine_ls_abs_structure_Flack 0.056(4)
_refine_ls_extinction_method none
_refine_ls_goodness_of_fit_ref 1.050
_refine_ls_hydrogen_treatment mixed
_refine_ls_matrix_type full
_refine_ls_number_parameters 791
_refine_ls_number_reflns 10690
_refine_ls_number_restraints 24
_refine_ls_restrained_S_all 1.051
_refine_ls_R_factor_all 0.0423
_refine_ls_R_factor_gt 0.0404
_refine_ls_shift/su_max 0.000
_refine_ls_shift/su_mean 0.000
_refine_ls_structure_factor_coef Fsqd
_refine_ls_weighting_details 'w=1/[\s^2^(Fo^2^)+(0.0807P)^2^+2.0653P] where P=(Fo^2^+2Fc^2^)/3'
_refine_ls_weighting_scheme calc
_refine_ls_wR_factor_gt 0.1129
_refine_ls_wR_factor_ref 0.1147
_reflns_Friedel_coverage 0.864
_reflns_Friedel_fraction_full 0.991
_reflns_Friedel_fraction_max 0.929
_reflns_number_gt 10215
_reflns_number_total 10690
_reflns_threshold_expression 'I > 2\s(I)'
_cod_data_source_file d4sc06190j2.cif
_cod_data_source_block D116
_cod_depositor_comments 'Adding full bibliography for 1573054.cif.'
_cod_original_cell_volume 5159.84(13)
_cod_database_code 1573054
_shelx_shelxl_version_number 2019/1
_shelx_space_group_comment
;
The symmetry employed for this shelxl refinement is uniquely defined
by the following loop, which should always be used as a source of
symmetry information in preference to the above space-group names.
They are only intended as comments.
;
_shelx_estimated_absorpt_t_max 0.965
_shelx_estimated_absorpt_t_min 0.931
_olex2_refinement_description
;
1. Fixed Uiso
 At 1.2 times of:
  All C(H) groups, All C(H,H) groups, All N(H) groups
 At 1.5 times of:
  All C(H,H,H) groups, All O(H) groups, All O(H,H) groups
2. Restrained distances
 O71-H71B = O71-H71A
 0.88 with sigma of 0.02
 O72-H72B = O72-H72A
 0.88 with sigma of 0.02
 H72B-O73
 1.9 with sigma of 0.02
 O73-H73A = O73-H73B
 0.88 with sigma of 0.02
 O74-H74A = O74-H74B
 0.88 with sigma of 0.01
 O75-H75
 0.88 with sigma of 0.02
 O76-H76A = O76-H76B
 0.88 with sigma of 0.02
 H76B-H49
 -2.2 with sigma of 0.02
 O78-H78A = O78-H78B
 0.88 with sigma of 0.02
 H71B-H71A
 1.4 with sigma of 0.04
 H72A-H72B
 1.4 with sigma of 0.04
 H73B-H73A
 1.4 with sigma of 0.04
 H74B-H74A
 1.4 with sigma of 0.02
 H75-H75_$1
 1.4 with sigma of 0.04
 H76A-H76B
 1.4 with sigma of 0.04
 H78A-H78B
 1.4 with sigma of 0.04
3. Others
 1*[Sof(Cl64)]+1*[Sof(Cl63)]+1*[Sof(Cl62)]+1*[Sof(Cl61)]=2 with esd of 0
 Sof(O73)=Sof(H73A)=Sof(H73B)=FVAR(5)
 Sof(O71)=Sof(H71A)=Sof(H71B)=FVAR(6)
 Sof(O74)=Sof(H74A)=Sof(H74B)=FVAR(7)
 Sof(O77)=1-FVAR(8)
 Sof(O76)=Sof(H76A)=Sof(H76B)=FVAR(8)
 Sof(O75)=0.5*FVAR(10)
 Sof(H75)=FVAR(9)
 Sof(O72)=Sof(H72A)=Sof(H72B)=FVAR(10)
 Sof(O79)=1-FVAR(11)
 Sof(O78)=Sof(H78A)=Sof(H78B)=FVAR(11)
4.a Ternary CH refined with riding coordinates:
 C43(H43), C45(H45), C46(H46), C47(H47), C48(H48)
4.b Secondary CH2 refined with riding coordinates:
 C22C(H22A,H22B), C24C(H24A,H24B), C22D(H22C,H22D), C24D(H24C,H24D), C42(H42A,
 H42B)
4.c Aromatic/amide H refined with riding coordinates:
 C3A(H3A), C5A(H5A), C7A(H7A), C3B(H3B), C5B(H5B), C7B(H7B), N21C(H21C),
 N23C(H23C), C27C(H27C), C28C(H28C), C29C(H29C), C30C(H30C), C34C(H34C),
 C35C(H35C), C36C(H36C), C37C(H37C), N21D(H21D), N23D(H23D), C27D(H27D),
 C28D(H28D), C29D(H29D), C30D(H30D), C34D(H34D), C35D(H35D), C36D(H36D),
 C37D(H37D)
4.d Idealised Me refined as rotating group:
 C1A(H1AA,H1AB,H1AC), C1B(H1BA,H1BB,H1BC)
4.e Idealised tetrahedral OH refined as rotating group:
 O41(H41), O49(H49), O50(H50), O51(H51), O52(H52)
;
_olex2_submission_special_instructions 'No special instructions were received'

loop_
_space_group_symop_operation_xyz
'x, y, z'
'-x, y, -z'
'x+1/2, y+1/2, z'
'-x+1/2, y+1/2, -z'

loop_
_atom_site_label
_atom_site_type_symbol
_atom_site_fract_x
_atom_site_fract_y
_atom_site_fract_z
_atom_site_U_iso_or_equiv
_atom_site_adp_type
_atom_site_occupancy
_atom_site_site_symmetry_order
_atom_site_calc_flag
_atom_site_refinement_flags_posn
_atom_site_refinement_flags_adp
_atom_site_refinement_flags_occupancy
_atom_site_disorder_assembly
_atom_site_disorder_group
C1A C 0.52902(12) 0.1753(3) 0.13738(19) 0.0254(6) Uani 1 1 d . . . . .
H1AA H 0.547028 0.186817 0.100694 0.038 Uiso 1 1 calc R U . . .
H1AB H 0.504581 0.232890 0.129835 0.038 Uiso 1 1 calc R U . . .
H1AC H 0.505654 0.113910 0.114869 0.038 Uiso 1 1 calc R U . . .
N2A N 0.57440(10) 0.16334(19) 0.23899(16) 0.0207(5) Uani 1 1 d . . . . .
C3A C 0.62310(12) 0.2166(2) 0.2753(2) 0.0223(6) Uani 1 1 d . . . . .
H3A H 0.629351 0.258157 0.235213 0.027 Uiso 1 1 calc R U . . .
C4A C 0.66448(12) 0.2118(2) 0.3707(2) 0.0228(6) Uani 1 1 d . . . . .
C5A C 0.65476(12) 0.1505(2) 0.42862(19) 0.0206(5) Uani 1 1 d . . . . .
H5A H 0.682319 0.146459 0.494281 0.025 Uiso 1 1 calc R U . . .
C6A C 0.60398(12) 0.0949(2) 0.38899(19) 0.0190(5) Uani 1 1 d . . . . .
C7A C 0.56450(12) 0.1015(2) 0.29296(19) 0.0201(5) Uani 1 1 d . . . . .
H7A H 0.530384 0.062423 0.265138 0.024 Uiso 1 1 calc R U . . .
C8A C 0.71749(12) 0.2747(3) 0.40406(19) 0.0249(6) Uani 1 1 d . . . . .
O9A O 0.71969(10) 0.3307(2) 0.34654(16) 0.0350(6) Uani 1 1 d . . . . .
C10A C 0.58851(12) 0.0258(2) 0.44349(19) 0.0198(5) Uani 1 1 d . . . . .
O11A O 0.55506(9) -0.04452(17) 0.40359(14) 0.0254(4) Uani 1 1 d . . . . .
C1B C 0.97222(13) 0.2691(3) 1.3680(2) 0.0298(6) Uani 1 1 d . . . . .
H1BA H 0.954582 0.249941 1.403780 0.045 Uiso 1 1 calc R U . . .
H1BB H 0.994123 0.331554 1.393977 0.045 Uiso 1 1 calc R U . . .
H1BC H 0.997988 0.215249 1.372355 0.045 Uiso 1 1 calc R U . . .
N2B N 0.92668(10) 0.2852(2) 1.26752(16) 0.0230(5) Uani 1 1 d . . . . .
C3B C 0.93740(12) 0.3465(2) 1.21387(19) 0.0211(5) Uani 1 1 d . . . . .
H3B H 0.973188 0.380464 1.241079 0.025 Uiso 1 1 calc R U . . .
C4B C 0.89640(12) 0.3600(2) 1.11948(19) 0.0202(5) Uani 1 1 d . . . . .
C5B C 0.84364(12) 0.3109(2) 1.0809(2) 0.0215(5) Uani 1 1 d . . . . .
H5B H 0.814501 0.321282 1.016737 0.026 Uiso 1 1 calc R U . . .
C6B C 0.83413(13) 0.2466(2) 1.1371(2) 0.0241(6) Uani 1 1 d . . . . .
C7B C 0.87694(13) 0.2349(2) 1.2312(2) 0.0253(6) Uani 1 1 d . . . . .
H7B H 0.870984 0.190886 1.270199 0.030 Uiso 1 1 calc R U . . .
C8B C 0.91385(12) 0.4275(2) 1.06586(19) 0.0201(5) Uani 1 1 d . . . . .
O9B O 0.95528(9) 0.48349(17) 1.10935(14) 0.0275(5) Uani 1 1 d . . . . .
C10B C 0.78197(13) 0.1807(3) 1.1042(2) 0.0279(6) Uani 1 1 d . . . . .
O11B O 0.78168(11) 0.1208(2) 1.15926(17) 0.0438(7) Uani 1 1 d . . . . .
N21C N 0.88294(10) 0.42125(19) 0.97154(16) 0.0219(5) Uani 1 1 d . . . . .
H21C H 0.852701 0.381628 0.943381 0.026 Uiso 1 1 calc R U . . .
C22C C 0.89943(13) 0.4803(2) 0.91533(19) 0.0229(6) Uani 1 1 d . . . . .
H22A H 0.941771 0.481035 0.947533 0.028 Uiso 1 1 calc R U . . .
H22B H 0.886341 0.550706 0.911102 0.028 Uiso 1 1 calc R U . . .
N23C N 0.75912(10) 0.2709(2) 0.49399(16) 0.0242(5) Uani 1 1 d . . . . .
H23C H 0.755689 0.230918 0.532829 0.029 Uiso 1 1 calc R U . . .
C24C C 0.81131(13) 0.3331(2) 0.5298(2) 0.0256(6) Uani 1 1 d . . . . .
H24A H 0.802498 0.392650 0.488613 0.031 Uiso 1 1 calc R U . . .
H24B H 0.841383 0.293308 0.528401 0.031 Uiso 1 1 calc R U . . .
C25C C 0.87408(12) 0.4382(2) 0.81618(19) 0.0196(5) Uani 1 1 d . . . . .
C26C C 0.90063(12) 0.3559(2) 0.80085(19) 0.0212(5) Uani 1 1 d . . . . .
C27C C 0.94694(13) 0.3028(2) 0.8780(2) 0.0277(6) Uani 1 1 d . . . . .
H27C H 0.959753 0.323685 0.940531 0.033 Uiso 1 1 calc R U . . .
C28C C 0.97326(14) 0.2232(3) 0.8646(2) 0.0324(7) Uani 1 1 d . . . . .
H28C H 1.004243 0.190013 0.917365 0.039 Uiso 1 1 calc R U . . .
C29C C 0.95462(15) 0.1900(3) 0.7727(3) 0.0336(7) Uani 1 1 d . . . . .
H29C H 0.973405 0.134839 0.763909 0.040 Uiso 1 1 calc R U . . .
C30C C 0.90987(13) 0.2362(3) 0.6962(2) 0.0285(6) Uani 1 1 d . . . . .
H30C H 0.897675 0.212189 0.634790 0.034 Uiso 1 1 calc R U . . .
C31C C 0.88078(12) 0.3208(2) 0.7070(2) 0.0211(5) Uani 1 1 d . . . . .
C32C C 0.83329(12) 0.3676(2) 0.62964(19) 0.0221(6) Uani 1 1 d . . . . .
C33C C 0.80426(12) 0.4457(2) 0.64493(19) 0.0220(6) Uani 1 1 d . . . . .
C34C C 0.75264(13) 0.4893(3) 0.5684(2) 0.0277(6) Uani 1 1 d . . . . .
H34C H 0.739259 0.468105 0.505755 0.033 Uiso 1 1 calc R U . . .
C35C C 0.72251(14) 0.5600(3) 0.5835(2) 0.0323(7) Uani 1 1 d . . . . .
H35C H 0.688172 0.586739 0.531640 0.039 Uiso 1 1 calc R U . . .
C36C C 0.74179(15) 0.5941(3) 0.6753(3) 0.0330(7) Uani 1 1 d . . . . .
H36C H 0.719889 0.642388 0.685178 0.040 Uiso 1 1 calc R U . . .
C37C C 0.79182(14) 0.5582(2) 0.7506(2) 0.0274(6) Uani 1 1 d . . . . .
H37C H 0.804997 0.584276 0.811733 0.033 Uiso 1 1 calc R U . . .
C38C C 0.82459(12) 0.4824(2) 0.7393(2) 0.0214(5) Uani 1 1 d . . . . .
N21D N 0.73857(10) 0.1901(2) 1.01432(16) 0.0226(5) Uani 1 1 d . . . . .
H21D H 0.740278 0.235231 0.977256 0.027 Uiso 1 1 calc R U . . .
C22D C 0.68818(12) 0.1243(2) 0.97833(19) 0.0229(6) Uani 1 1 d . . . . .
H22C H 0.657466 0.160583 0.980829 0.027 Uiso 1 1 calc R U . . .
H22D H 0.698551 0.063837 1.018996 0.027 Uiso 1 1 calc R U . . .
N23D N 0.61278(11) 0.04511(19) 0.53591(17) 0.0220(5) Uani 1 1 d . . . . .
H23D H 0.637591 0.094660 0.562687 0.026 Uiso 1 1 calc R U . . .
C24D C 0.59721(13) -0.0179(2) 0.5916(2) 0.0250(6) Uani 1 1 d . . . . .
H24C H 0.611057 -0.087543 0.594373 0.030 Uiso 1 1 calc R U . . .
H24D H 0.554911 -0.020363 0.559800 0.030 Uiso 1 1 calc R U . . .
C25D C 0.66596(12) 0.0916(2) 0.87729(19) 0.0200(5) Uani 1 1 d . . . . .
C26D C 0.61532(12) 0.1342(2) 0.8023(2) 0.0207(5) Uani 1 1 d . . . . .
C27D C 0.58464(13) 0.2145(2) 0.8151(2) 0.0252(6) Uani 1 1 d . . . . .
H27D H 0.597892 0.238366 0.876896 0.030 Uiso 1 1 calc R U . . .
C28D C 0.53728(13) 0.2567(2) 0.7409(2) 0.0294(6) Uani 1 1 d . . . . .
H28D H 0.518265 0.310366 0.751212 0.035 Uiso 1 1 calc R U . . .
C29D C 0.51599(13) 0.2212(3) 0.6481(2) 0.0305(7) Uani 1 1 d . . . . .
H29D H 0.482592 0.250526 0.596381 0.037 Uiso 1 1 calc R U . . .
C30D C 0.54348(13) 0.1450(3) 0.6331(2) 0.0278(6) Uani 1 1 d . . . . .
H30D H 0.528544 0.122155 0.570408 0.033 Uiso 1 1 calc R U . . .
C31D C 0.59366(12) 0.0980(2) 0.7075(2) 0.0217(6) Uani 1 1 d . . . . .
C32D C 0.62229(12) 0.0214(2) 0.69040(19) 0.0216(5) Uani 1 1 d . . . . .
C33D C 0.67464(12) -0.0168(2) 0.7650(2) 0.0220(6) Uani 1 1 d . . . . .
C34D C 0.70813(14) -0.0886(2) 0.7502(2) 0.0267(6) Uani 1 1 d . . . . .
H34D H 0.694065 -0.114164 0.688628 0.032 Uiso 1 1 calc R U . . .
C35D C 0.75984(14) -0.1211(3) 0.8230(2) 0.0298(6) Uani 1 1 d . . . . .
H35D H 0.781615 -0.168153 0.811609 0.036 Uiso 1 1 calc R U . . .
C36D C 0.78138(14) -0.0849(3) 0.9161(2) 0.0301(6) Uani 1 1 d . . . . .
H36D H 0.817501 -0.107683 0.966507 0.036 Uiso 1 1 calc R U . . .
C37D C 0.75060(13) -0.0182(2) 0.9330(2) 0.0258(6) Uani 1 1 d . . . . .
H37D H 0.765304 0.004204 0.995789 0.031 Uiso 1 1 calc R U . . .
C38D C 0.69646(12) 0.0198(2) 0.85912(19) 0.0212(5) Uani 1 1 d . . . . .
O41 O 0.77359(10) 0.12597(18) 0.62808(15) 0.0282(5) Uani 1 1 d . . . . .
H41 H 0.797375 0.081190 0.635918 0.042 Uiso 1 1 calc R U . . .
C42 C 0.77353(14) 0.1383(2) 0.7128(2) 0.0261(6) Uani 1 1 d . . . . .
H42A H 0.813440 0.138720 0.767548 0.031 Uiso 1 1 calc R U . . .
H42B H 0.752983 0.081309 0.720408 0.031 Uiso 1 1 calc R U . . .
C43 C 0.74444(12) 0.2359(2) 0.70870(19) 0.0232(6) Uani 1 1 d . . . . .
H43 H 0.764509 0.292851 0.698521 0.028 Uiso 1 1 calc R U . . .
O44 O 0.68617(9) 0.23087(16) 0.63080(14) 0.0240(4) Uani 1 1 d . . . . .
C45 C 0.65753(13) 0.3255(2) 0.6157(2) 0.0252(6) Uani 1 1 d . . . . .
H45 H 0.679234 0.379689 0.605934 0.030 Uiso 1 1 calc R U . . .
C46 C 0.65278(13) 0.3509(2) 0.7006(2) 0.0251(6) Uani 1 1 d . . . . .
H46 H 0.627918 0.299556 0.705965 0.030 Uiso 1 1 calc R U . . .
C47 C 0.71186(13) 0.3501(2) 0.7908(2) 0.0240(6) Uani 1 1 d . . . . .
H47 H 0.734165 0.409469 0.790333 0.029 Uiso 1 1 calc R U . . .
C48 C 0.74477(13) 0.2542(2) 0.79936(19) 0.0227(6) Uani 1 1 d . . . . .
H48 H 0.726513 0.195677 0.811378 0.027 Uiso 1 1 calc R U . . .
O49 O 0.60348(9) 0.31525(19) 0.53574(15) 0.0307(5) Uani 1 1 d . . . . .
H49 H 0.602270 0.345899 0.490665 0.046 Uiso 1 1 calc DR U . . .
O50 O 0.62601(10) 0.44693(19) 0.68276(16) 0.0333(5) Uani 1 1 d . . . . .
H50 H 0.623738 0.464312 0.729096 0.050 Uiso 1 1 calc R U . . .
O51 O 0.70821(11) 0.35515(18) 0.87336(15) 0.0314(5) Uani 1 1 d . . . . .
H51 H 0.688878 0.405906 0.869958 0.047 Uiso 1 1 calc R U . . .
O52 O 0.80169(9) 0.26670(18) 0.87713(14) 0.0281(4) Uani 1 1 d . . . . .
H52 H 0.819095 0.211335 0.889693 0.042 Uiso 1 1 calc R U . . .
Cl61 Cl 0.60231(3) 0.27965(7) 0.04781(5) 0.0248(2) Uani 0.832(3) 1 d . . P . .
Cl62 Cl 0.39497(4) 0.51769(8) 0.15863(6) 0.0252(3) Uani 0.701(3) 1 d . . P A 1
Cl63 Cl 0.59453(13) 0.6198(3) 0.5520(2) 0.0560(9) Uani 0.385(4) 1 d . . P B 1
Cl64 Cl 0.6056(5) 0.6827(15) 0.5452(7) 0.045(4) Uani 0.082(4) 1 d . . P C 2
O71 O 0.87957(12) 0.1236(2) 0.9674(2) 0.0359(9) Uani 0.916(11) 1 d D . P . .
H71A H 0.892(2) 0.079(4) 0.945(4) 0.054 Uiso 0.916(11) 1 d D U P . .
H71B H 0.882(2) 0.098(4) 1.018(3) 0.054 Uiso 0.916(11) 1 d D U P . .
O72 O 0.64648(12) 0.4822(2) 0.3062(2) 0.0353(10) Uani 0.872(11) 1 d D . P . .
H72A H 0.669(2) 0.428(3) 0.321(4) 0.053 Uiso 0.872(11) 1 d D U P . .
H72B H 0.622(2) 0.494(4) 0.2488(15) 0.053 Uiso 0.872(11) 1 d D U P . .
O73 O 0.58009(15) 0.4851(2) 0.1168(2) 0.0424(11) Uani 0.883(11) 1 d D . P . .
H73A H 0.587(2) 0.429(3) 0.099(4) 0.064 Uiso 0.883(11) 1 d D U P . .
H73B H 0.5486(19) 0.479(5) 0.118(5) 0.064 Uiso 0.883(11) 1 d D U P . .
O74 O 0.48412(14) 0.4262(3) 0.1119(2) 0.0361(11) Uani 0.739(11) 1 d D . P . .
H74A H 0.462(2) 0.379(4) 0.070(4) 0.054 Uiso 0.739(11) 1 d D U P . .
H74B H 0.4557(18) 0.466(4) 0.107(5) 0.054 Uiso 0.739(11) 1 d D U P . .
O75 O 0.500000 0.4162(3) 0.500000 0.0302(13) Uani 0.810(15) 2 d DS T P . .
H75 H 0.5302(10) 0.380(3) 0.523(4) 0.045 Uiso 0.810(15) 1 d D U P . .
O76 O 0.58785(13) 0.4000(3) 0.3816(2) 0.0302(12) Uani 0.728(13) 1 d D . P D 1
H76A H 0.610(2) 0.443(4) 0.377(5) 0.045 Uiso 0.728(13) 1 d D U P D 1
H76B H 0.559(2) 0.441(4) 0.364(4) 0.045 Uiso 0.728(13) 1 d D U P D 1
O77 O 0.5823(9) 0.4719(17) 0.3978(14) 0.088(6) Uiso 0.272(13) 1 d . . P D 2
O78 O 0.50460(14) 0.5286(3) 0.3659(2) 0.0322(10) Uani 0.737(10) 1 d D . P E 1
H78A H 0.473(2) 0.525(6) 0.312(3) 0.048 Uiso 0.737(10) 1 d D U P E 1
H78B H 0.493(3) 0.496(4) 0.401(4) 0.048 Uiso 0.737(10) 1 d D U P E 1
O79 O 0.4574(9) 0.5195(19) 0.2755(15) 0.095(6) Uiso 0.263(10) 1 d . . P E 2

loop_
_atom_site_aniso_label
_atom_site_aniso_U_11
_atom_site_aniso_U_22
_atom_site_aniso_U_33
_atom_site_aniso_U_23
_atom_site_aniso_U_13
_atom_site_aniso_U_12
C1A 0.0203(13) 0.0357(16) 0.0151(12) 0.0005(12) 0.0059(11) -0.0022(12)
N2A 0.0184(11) 0.0289(12) 0.0150(10) -0.0022(9) 0.0088(9) -0.0016(9)
C3A 0.0222(13) 0.0285(14) 0.0189(12) -0.0016(11) 0.0126(11) -0.0021(11)
C4A 0.0204(13) 0.0311(15) 0.0185(12) -0.0036(11) 0.0113(11) -0.0033(11)
C5A 0.0189(13) 0.0264(14) 0.0163(12) -0.0024(10) 0.0091(11) -0.0009(10)
C6A 0.0195(13) 0.0223(13) 0.0167(12) -0.0023(10) 0.0106(11) -0.0002(10)
C7A 0.0173(12) 0.0251(13) 0.0187(12) -0.0026(10) 0.0100(11) -0.0006(10)
C8A 0.0232(13) 0.0347(15) 0.0177(12) -0.0034(12) 0.0115(11) -0.0054(12)
O9A 0.0324(12) 0.0474(14) 0.0211(10) 0.0040(10) 0.0114(9) -0.0138(11)
C10A 0.0182(12) 0.0248(13) 0.0162(11) -0.0004(11) 0.0089(10) -0.0004(11)
O11A 0.0278(10) 0.0294(10) 0.0198(9) -0.0057(8) 0.0130(8) -0.0089(8)
C1B 0.0248(14) 0.0376(17) 0.0166(12) 0.0023(12) 0.0036(11) -0.0055(13)
N2B 0.0231(11) 0.0277(12) 0.0141(10) 0.0002(9) 0.0071(9) -0.0022(10)
C3B 0.0188(13) 0.0244(13) 0.0177(12) -0.0009(10) 0.0081(11) -0.0006(10)
C4B 0.0214(13) 0.0223(13) 0.0174(12) -0.0010(10) 0.0106(11) -0.0006(10)
C5B 0.0220(13) 0.0253(13) 0.0162(11) -0.0017(10) 0.0094(11) -0.0014(11)
C6B 0.0241(14) 0.0297(15) 0.0188(12) -0.0022(11) 0.0114(11) -0.0051(11)
C7B 0.0252(14) 0.0305(15) 0.0185(13) 0.0005(11) 0.0104(12) -0.0051(12)
C8B 0.0198(12) 0.0223(13) 0.0174(12) -0.0004(10) 0.0094(10) -0.0005(10)
O9B 0.0272(11) 0.0326(11) 0.0183(9) -0.0031(8) 0.0091(8) -0.0104(9)
C10B 0.0256(14) 0.0358(16) 0.0202(13) -0.0002(12) 0.0107(12) -0.0091(13)
O11B 0.0352(13) 0.0587(16) 0.0243(11) 0.0109(11) 0.0067(10) -0.0196(12)
N21C 0.0232(12) 0.0253(11) 0.0160(10) -0.0013(9) 0.0096(10) -0.0058(10)
C22C 0.0254(14) 0.0263(13) 0.0180(12) 0.0000(11) 0.0122(11) -0.0061(11)
N23C 0.0212(11) 0.0332(13) 0.0174(10) -0.0026(10) 0.0098(9) -0.0088(10)
C24C 0.0209(14) 0.0362(17) 0.0186(13) -0.0017(12) 0.0098(11) -0.0083(12)
C25C 0.0190(13) 0.0235(13) 0.0157(11) 0.0006(10) 0.0086(10) -0.0046(10)
C26C 0.0188(13) 0.0248(13) 0.0185(12) -0.0002(11) 0.0088(11) -0.0050(11)
C27C 0.0219(14) 0.0345(16) 0.0212(12) 0.0030(12) 0.0077(11) -0.0001(12)
C28C 0.0260(15) 0.0348(17) 0.0308(16) 0.0074(13) 0.0112(13) 0.0046(13)
C29C 0.0307(16) 0.0318(16) 0.0402(18) -0.0006(14) 0.0200(15) 0.0042(13)
C30C 0.0256(14) 0.0334(16) 0.0287(15) -0.0056(13) 0.0159(13) -0.0044(12)
C31C 0.0173(13) 0.0256(13) 0.0196(12) -0.0011(11) 0.0091(11) -0.0059(10)
C32C 0.0185(13) 0.0303(15) 0.0172(12) -0.0005(11) 0.0093(11) -0.0092(11)
C33C 0.0181(13) 0.0278(14) 0.0188(12) 0.0040(11) 0.0089(11) -0.0061(11)
C34C 0.0211(14) 0.0339(16) 0.0233(14) 0.0069(12) 0.0084(12) -0.0036(12)
C35C 0.0214(14) 0.0363(17) 0.0342(16) 0.0133(14) 0.0113(13) 0.0025(12)
C36C 0.0303(16) 0.0314(16) 0.0444(18) 0.0119(14) 0.0245(15) 0.0054(13)
C37C 0.0288(15) 0.0290(15) 0.0307(15) 0.0061(12) 0.0200(13) 0.0010(12)
C38C 0.0203(13) 0.0238(13) 0.0206(13) 0.0028(11) 0.0112(11) -0.0033(11)
N21D 0.0228(11) 0.0267(12) 0.0159(10) -0.0004(9) 0.0086(9) -0.0061(10)
C22D 0.0220(13) 0.0297(14) 0.0175(12) -0.0029(11) 0.0107(11) -0.0059(11)
N23D 0.0224(11) 0.0259(12) 0.0154(10) -0.0018(9) 0.0084(9) -0.0073(9)
C24D 0.0279(14) 0.0290(14) 0.0168(12) -0.0006(11) 0.0108(11) -0.0067(12)
C25D 0.0203(13) 0.0241(13) 0.0169(12) 0.0001(10) 0.0107(11) -0.0064(10)
C26D 0.0205(13) 0.0227(13) 0.0195(13) 0.0008(11) 0.0109(11) -0.0043(10)
C27D 0.0244(14) 0.0279(15) 0.0277(14) -0.0006(12) 0.0167(12) -0.0047(11)
C28D 0.0264(15) 0.0297(15) 0.0365(16) 0.0034(13) 0.0195(13) -0.0006(12)
C29D 0.0196(14) 0.0374(17) 0.0301(15) 0.0081(13) 0.0102(12) 0.0006(12)
C30D 0.0212(14) 0.0373(16) 0.0179(13) 0.0026(12) 0.0054(12) -0.0023(12)
C31D 0.0188(13) 0.0267(14) 0.0176(12) 0.0011(11) 0.0081(11) -0.0061(11)
C32D 0.0212(13) 0.0244(13) 0.0188(12) 0.0003(11) 0.0103(11) -0.0055(11)
C33D 0.0235(14) 0.0243(13) 0.0201(13) 0.0020(11) 0.0128(11) -0.0026(11)
C34D 0.0312(15) 0.0298(15) 0.0237(13) -0.0015(12) 0.0176(12) -0.0038(12)
C35D 0.0310(16) 0.0299(15) 0.0342(16) 0.0042(13) 0.0212(14) 0.0055(13)
C36D 0.0259(15) 0.0338(15) 0.0283(15) 0.0055(13) 0.0127(13) 0.0023(13)
C37D 0.0243(14) 0.0307(15) 0.0209(13) 0.0030(12) 0.0107(12) -0.0009(12)
C38D 0.0194(13) 0.0270(13) 0.0169(12) 0.0028(11) 0.0094(10) -0.0047(11)
O41 0.0300(11) 0.0334(11) 0.0206(10) 0.0005(9) 0.0129(9) 0.0041(9)
C42 0.0287(15) 0.0293(15) 0.0197(13) 0.0003(11) 0.0123(12) -0.0013(12)
C43 0.0220(13) 0.0303(14) 0.0158(12) -0.0003(11) 0.0089(11) -0.0045(11)
O44 0.0213(10) 0.0299(10) 0.0172(9) -0.0030(8) 0.0076(8) -0.0032(8)
C45 0.0255(14) 0.0293(15) 0.0212(13) -0.0002(11) 0.0125(12) -0.0047(11)
C46 0.0267(14) 0.0261(14) 0.0234(13) 0.0004(11) 0.0139(12) -0.0022(11)
C47 0.0282(15) 0.0243(13) 0.0191(13) -0.0013(11) 0.0122(12) -0.0044(11)
C48 0.0256(14) 0.0246(14) 0.0173(12) -0.0007(10) 0.0109(11) -0.0052(11)
O49 0.0255(11) 0.0424(13) 0.0207(10) 0.0033(9) 0.0097(9) -0.0009(9)
O50 0.0357(12) 0.0344(12) 0.0298(11) 0.0011(10) 0.0172(10) 0.0055(10)
O51 0.0399(13) 0.0348(12) 0.0211(10) -0.0021(9) 0.0172(10) 0.0041(10)
O52 0.0263(10) 0.0313(11) 0.0195(9) -0.0044(9) 0.0071(8) -0.0032(9)
Cl61 0.0225(4) 0.0325(4) 0.0220(4) -0.0037(3) 0.0135(3) -0.0065(3)
Cl62 0.0292(5) 0.0280(5) 0.0210(5) 0.0051(4) 0.0150(4) 0.0068(4)
Cl63 0.0503(16) 0.0550(19) 0.0639(18) 0.0033(15) 0.0308(14) 0.0073(13)
Cl64 0.035(6) 0.080(12) 0.029(5) 0.014(6) 0.023(4) 0.013(6)
O71 0.0322(16) 0.0334(15) 0.0317(15) 0.0054(11) 0.0096(12) 0.0058(11)
O72 0.0353(17) 0.0323(15) 0.0320(15) 0.0002(11) 0.0133(12) -0.0061(11)
O73 0.049(2) 0.0406(17) 0.0340(16) -0.0084(12) 0.0198(14) 0.0010(13)
O74 0.0351(19) 0.042(2) 0.0345(18) -0.0058(14) 0.0203(15) -0.0013(14)
O75 0.026(2) 0.034(2) 0.030(2) 0.000 0.0146(17) 0.000
O76 0.0261(18) 0.042(2) 0.0263(17) 0.0110(13) 0.0164(14) 0.0076(13)
O78 0.0312(18) 0.0368(18) 0.0301(17) 0.0061(14) 0.0172(14) 0.0001(13)

loop_
_atom_type_symbol
_atom_type_description
_atom_type_scat_dispersion_real
_atom_type_scat_dispersion_imag
_atom_type_scat_source
C C 0.0181 0.0091 'International Tables Vol C Tables 4.2.6.8 and 6.1.1.4'
H H 0.0000 0.0000 'International Tables Vol C Tables 4.2.6.8 and 6.1.1.4'
Cl Cl 0.3639 0.7018 'International Tables Vol C Tables 4.2.6.8 and 6.1.1.4'
N N 0.0311 0.0180 'International Tables Vol C Tables 4.2.6.8 and 6.1.1.4'
O O 0.0492 0.0322 'International Tables Vol C Tables 4.2.6.8 and 6.1.1.4'

loop_
_geom_angle_atom_site_label_1
_geom_angle_atom_site_label_2
_geom_angle_atom_site_label_3
_geom_angle
_geom_angle_site_symmetry_1
_geom_angle_site_symmetry_3
_geom_angle_publ_flag
H1AA C1A H1AB 109.5 . . ?
H1AA C1A H1AC 109.5 . . ?
H1AB C1A H1AC 109.5 . . ?
N2A C1A H1AA 109.5 . . ?
N2A C1A H1AB 109.5 . . ?
N2A C1A H1AC 109.5 . . ?
C3A N2A C1A 119.6(2) . . ?
C3A N2A C7A 121.4(2) . . ?
C7A N2A C1A 118.9(2) . . ?
N2A C3A H3A 119.6 . . ?
N2A C3A C4A 120.9(3) . . ?
C4A C3A H3A 119.6 . . ?
C3A C4A C5A 118.9(3) . . ?
C3A C4A C8A 116.5(2) . . ?
C5A C4A C8A 124.6(3) . . ?
C4A C5A H5A 120.4 . . ?
C4A C5A C6A 119.2(3) . . ?
C6A C5A H5A 120.4 . . ?
C5A C6A C10A 124.4(2) . . ?
C7A C6A C5A 119.4(3) . . ?
C7A C6A C10A 116.2(2) . . ?
N2A C7A C6A 120.1(3) . . ?
N2A C7A H7A 119.9 . . ?
C6A C7A H7A 119.9 . . ?
O9A C8A C4A 118.5(3) . . ?
O9A C8A N23C 122.4(3) . . ?
N23C C8A C4A 119.1(3) . . ?
O11A C10A C6A 120.2(2) . . ?
O11A C10A N23D 122.9(3) . . ?
N23D C10A C6A 116.9(2) . . ?
H1BA C1B H1BB 109.5 . . ?
H1BA C1B H1BC 109.5 . . ?
H1BB C1B H1BC 109.5 . . ?
N2B C1B H1BA 109.5 . . ?
N2B C1B H1BB 109.5 . . ?
N2B C1B H1BC 109.5 . . ?
C3B N2B C1B 119.1(2) . . ?
C7B N2B C1B 119.2(2) . . ?
C7B N2B C3B 121.6(2) . . ?
N2B C3B H3B 119.9 . . ?
N2B C3B C4B 120.2(3) . . ?
C4B C3B H3B 119.9 . . ?
C3B C4B C5B 119.2(3) . . ?
C3B C4B C8B 115.5(2) . . ?
C5B C4B C8B 125.3(2) . . ?
C4B C5B H5B 120.3 . . ?
C6B C5B C4B 119.5(3) . . ?
C6B C5B H5B 120.3 . . ?
C5B C6B C10B 126.0(3) . . ?
C7B C6B C5B 119.0(3) . . ?
C7B C6B C10B 114.9(3) . . ?
N2B C7B C6B 120.5(3) . . ?
N2B C7B H7B 119.7 . . ?
C6B C7B H7B 119.7 . . ?
O9B C8B C4B 119.5(2) . . ?
O9B C8B N21C 123.3(3) . . ?
N21C C8B C4B 117.2(2) . . ?
O11B C10B C6B 119.0(3) . . ?
O11B C10B N21D 123.3(3) . . ?
N21D C10B C6B 117.7(3) . . ?
C8B N21C H21C 120.0 . . ?
C8B N21C C22C 120.1(2) . . ?
C22C N21C H21C 120.0 . . ?
N21C C22C H22A 109.1 . . ?
N21C C22C H22B 109.1 . . ?
N21C C22C C25C 112.4(2) . . ?
H22A C22C H22B 107.8 . . ?
C25C C22C H22A 109.1 . . ?
C25C C22C H22B 109.1 . . ?
C8A N23C H23C 119.6 . . ?
C8A N23C C24C 120.7(2) . . ?
C24C N23C H23C 119.6 . . ?
N23C C24C H24A 109.5 . . ?
N23C C24C H24B 109.5 . . ?
N23C C24C C32C 110.7(2) . . ?
H24A C24C H24B 108.1 . . ?
C32C C24C H24A 109.5 . . ?
C32C C24C H24B 109.5 . . ?
C26C C25C C22C 119.8(2) . . ?
C26C C25C C38C 119.8(2) . . ?
C38C C25C C22C 120.3(3) . . ?
C25C C26C C27C 121.1(3) . . ?
C25C C26C C31C 120.9(3) . . ?
C27C C26C C31C 117.9(3) . . ?
C26C C27C H27C 119.0 . . ?
C28C C27C C26C 122.0(3) . . ?
C28C C27C H27C 119.0 . . ?
C27C C28C H28C 120.0 . . ?
C27C C28C C29C 120.1(3) . . ?
C29C C28C H28C 120.0 . . ?
C28C C29C H29C 119.6 . . ?
C30C C29C C28C 120.7(3) . . ?
C30C C29C H29C 119.6 . . ?
C29C C30C H30C 119.4 . . ?
C29C C30C C31C 121.1(3) . . ?
C31C C30C H30C 119.4 . . ?
C26C C31C C30C 118.1(3) . . ?
C32C C31C C26C 119.5(3) . . ?
C32C C31C C30C 122.4(3) . . ?
C31C C32C C24C 121.1(3) . . ?
C31C C32C C33C 119.8(3) . . ?
C33C C32C C24C 119.1(3) . . ?
C32C C33C C34C 121.4(3) . . ?
C32C C33C C38C 120.8(3) . . ?
C34C C33C C38C 117.7(3) . . ?
C33C C34C H34C 119.2 . . ?
C35C C34C C33C 121.6(3) . . ?
C35C C34C H34C 119.2 . . ?
C34C C35C H35C 119.8 . . ?
C34C C35C C36C 120.5(3) . . ?
C36C C35C H35C 119.8 . . ?
C35C C36C H36C 119.7 . . ?
C37C C36C C35C 120.6(3) . . ?
C37C C36C H36C 119.7 . . ?
C36C C37C H37C 119.3 . . ?
C36C C37C C38C 121.4(3) . . ?
C38C C37C H37C 119.3 . . ?
C25C C38C C33C 118.9(3) . . ?
C25C C38C C37C 122.9(3) . . ?
C37C C38C C33C 118.1(3) . . ?
C10B N21D H21D 120.3 . . ?
C10B N21D C22D 119.5(2) . . ?
C22D N21D H21D 120.3 . . ?
N21D C22D H22C 109.4 . . ?
N21D C22D H22D 109.4 . . ?
N21D C22D C25D 111.3(2) . . ?
H22C C22D H22D 108.0 . . ?
C25D C22D H22C 109.4 . . ?
C25D C22D H22D 109.4 . . ?
C10A N23D H23D 120.5 . . ?
C10A N23D C24D 118.9(2) . . ?
C24D N23D H23D 120.5 . . ?
N23D C24D H24C 109.2 . . ?
N23D C24D H24D 109.2 . . ?
N23D C24D C32D 112.2(2) . . ?
H24C C24D H24D 107.9 . . ?
C32D C24D H24C 109.2 . . ?
C32D C24D H24D 109.2 . . ?
C26D C25D C22D 120.1(3) . . ?
C38D C25D C22D 119.7(3) . . ?
C38D C25D C26D 120.1(3) . . ?
C25D C26D C27D 123.0(3) . . ?
C25D C26D C31D 118.9(3) . . ?
C27D C26D C31D 118.1(3) . . ?
C26D C27D H27D 119.2 . . ?
C28D C27D C26D 121.6(3) . . ?
C28D C27D H27D 119.2 . . ?
C27D C28D H28D 119.8 . . ?
C27D C28D C29D 120.3(3) . . ?
C29D C28D H28D 119.8 . . ?
C28D C29D H29D 120.1 . . ?
C30D C29D C28D 119.9(3) . . ?
C30D C29D H29D 120.1 . . ?
C29D C30D H30D 118.6 . . ?
C29D C30D C31D 122.7(3) . . ?
C31D C30D H30D 118.6 . . ?
C30D C31D C26D 117.4(3) . . ?
C32D C31D C26D 120.7(3) . . ?
C32D C31D C30D 121.9(3) . . ?
C31D C32D C24D 119.4(3) . . ?
C31D C32D C33D 120.0(3) . . ?
C33D C32D C24D 120.5(3) . . ?
C32D C33D C34D 122.3(3) . . ?
C32D C33D C38D 119.2(3) . . ?
C34D C33D C38D 118.4(3) . . ?
C33D C34D H34D 119.4 . . ?
C35D C34D C33D 121.2(3) . . ?
C35D C34D H34D 119.4 . . ?
C34D C35D H35D 119.8 . . ?
C34D C35D C36D 120.4(3) . . ?
C36D C35D H35D 119.8 . . ?
C35D C36D H36D 119.9 . . ?
C37D C36D C35D 120.2(3) . . ?
C37D C36D H36D 119.9 . . ?
C36D C37D H37D 119.0 . . ?
C36D C37D C38D 121.9(3) . . ?
C38D C37D H37D 119.0 . . ?
C25D C38D C33D 120.8(3) . . ?
C25D C38D C37D 121.2(3) . . ?
C37D C38D C33D 117.9(3) . . ?
C42 O41 H41 109.5 . . ?
O41 C42 H42A 109.8 . . ?
O41 C42 H42B 109.8 . . ?
O41 C42 C43 109.4(2) . . ?
H42A C42 H42B 108.2 . . ?
C43 C42 H42A 109.8 . . ?
C43 C42 H42B 109.8 . . ?
C42 C43 H43 109.4 . . ?
C42 C43 C48 111.5(2) . . ?
O44 C43 C42 108.2(2) . . ?
O44 C43 H43 109.4 . . ?
O44 C43 C48 109.1(2) . . ?
C48 C43 H43 109.4 . . ?
C45 O44 C43 111.4(2) . . ?
O44 C45 H45 109.9 . . ?
O44 C45 C46 109.7(2) . . ?
C46 C45 H45 109.9 . . ?
O49 C45 O44 107.1(2) . . ?
O49 C45 H45 109.9 . . ?
O49 C45 C46 110.2(2) . . ?
C45 C46 H46 109.1 . . ?
C47 C46 C45 110.4(2) . . ?
C47 C46 H46 109.1 . . ?
O50 C46 C45 106.9(2) . . ?
O50 C46 H46 109.1 . . ?
O50 C46 C47 112.1(2) . . ?
C46 C47 H47 108.9 . . ?
C48 C47 C46 111.6(2) . . ?
C48 C47 H47 108.9 . . ?
O51 C47 C46 111.9(3) . . ?
O51 C47 H47 108.9 . . ?
O51 C47 C48 106.7(2) . . ?
C43 C48 H48 109.4 . . ?
C47 C48 C43 110.3(2) . . ?
C47 C48 H48 109.4 . . ?
O52 C48 C43 110.7(2) . . ?
O52 C48 C47 107.5(2) . . ?
O52 C48 H48 109.4 . . ?
C45 O49 H49 109.5 . . ?
C46 O50 H50 109.5 . . ?
C47 O51 H51 109.5 . . ?
C48 O52 H52 109.5 . . ?
H71A O71 H71B 107(4) . . ?
H72A O72 H72B 119(4) . . ?
H73A O73 H73B 109(5) . . ?
H74A O74 H74B 97(3) . . ?
H75 O75 H75 111(6) . 2_656 ?
H76A O76 H76B 96(4) . . ?
H78A O78 H78B 99(5) . . ?

loop_
_geom_bond_atom_site_label_1
_geom_bond_atom_site_label_2
_geom_bond_distance
_geom_bond_site_symmetry_2
_geom_bond_publ_flag
C1A H1AA 0.9800 . ?
C1A H1AB 0.9800 . ?
C1A H1AC 0.9800 . ?
C1A N2A 1.492(3) . ?
N2A C3A 1.341(4) . ?
N2A C7A 1.347(4) . ?
C3A H3A 0.9500 . ?
C3A C4A 1.387(4) . ?
C4A C5A 1.392(4) . ?
C4A C8A 1.506(4) . ?
C5A H5A 0.9500 . ?
C5A C6A 1.396(4) . ?
C6A C7A 1.386(4) . ?
C6A C10A 1.500(4) . ?
C7A H7A 0.9500 . ?
C8A O9A 1.240(4) . ?
C8A N23C 1.324(4) . ?
C10A O11A 1.230(4) . ?
C10A N23D 1.344(3) . ?
C1B H1BA 0.9800 . ?
C1B H1BB 0.9800 . ?
C1B H1BC 0.9800 . ?
C1B N2B 1.487(3) . ?
N2B C3B 1.352(4) . ?
N2B C7B 1.343(4) . ?
C3B H3B 0.9500 . ?
C3B C4B 1.383(4) . ?
C4B C5B 1.397(4) . ?
C4B C8B 1.510(4) . ?
C5B H5B 0.9500 . ?
C5B C6B 1.389(4) . ?
C6B C7B 1.389(4) . ?
C6B C10B 1.512(4) . ?
C7B H7B 0.9500 . ?
C8B O9B 1.225(4) . ?
C8B N21C 1.341(3) . ?
C10B O11B 1.218(4) . ?
C10B N21D 1.342(4) . ?
N21C H21C 0.8800 . ?
N21C C22C 1.464(4) . ?
C22C H22A 0.9900 . ?
C22C H22B 0.9900 . ?
C22C C25C 1.523(4) . ?
N23C H23C 0.8800 . ?
N23C C24C 1.478(4) . ?
C24C H24A 0.9900 . ?
C24C H24B 0.9900 . ?
C24C C32C 1.513(4) . ?
C25C C26C 1.408(4) . ?
C25C C38C 1.413(4) . ?
C26C C27C 1.430(4) . ?
C26C C31C 1.439(4) . ?
C27C H27C 0.9500 . ?
C27C C28C 1.362(5) . ?
C28C H28C 0.9500 . ?
C28C C29C 1.407(5) . ?
C29C H29C 0.9500 . ?
C29C C30C 1.365(5) . ?
C30C H30C 0.9500 . ?
C30C C31C 1.442(4) . ?
C31C C32C 1.406(4) . ?
C32C C33C 1.409(4) . ?
C33C C34C 1.437(4) . ?
C33C C38C 1.450(4) . ?
C34C H34C 0.9500 . ?
C34C C35C 1.359(5) . ?
C35C H35C 0.9500 . ?
C35C C36C 1.407(5) . ?
C36C H36C 0.9500 . ?
C36C C37C 1.368(5) . ?
C37C H37C 0.9500 . ?
C37C C38C 1.426(4) . ?
N21D H21D 0.8800 . ?
N21D C22D 1.469(4) . ?
C22D H22C 0.9900 . ?
C22D H22D 0.9900 . ?
C22D C25D 1.523(4) . ?
N23D H23D 0.8800 . ?
N23D C24D 1.470(4) . ?
C24D H24C 0.9900 . ?
C24D H24D 0.9900 . ?
C24D C32D 1.507(4) . ?
C25D C26D 1.409(4) . ?
C25D C38D 1.402(4) . ?
C26D C27D 1.441(4) . ?
C26D C31D 1.448(4) . ?
C27D H27D 0.9500 . ?
C27D C28D 1.356(5) . ?
C28D H28D 0.9500 . ?
C28D C29D 1.418(5) . ?
C29D H29D 0.9500 . ?
C29D C30D 1.360(5) . ?
C30D H30D 0.9500 . ?
C30D C31D 1.422(4) . ?
C31D C32D 1.402(4) . ?
C32D C33D 1.409(4) . ?
C33D C34D 1.432(4) . ?
C33D C38D 1.439(4) . ?
C34D H34D 0.9500 . ?
C34D C35D 1.363(5) . ?
C35D H35D 0.9500 . ?
C35D C36D 1.423(5) . ?
C36D H36D 0.9500 . ?
C36D C37D 1.351(5) . ?
C37D H37D 0.9500 . ?
C37D C38D 1.432(4) . ?
O41 H41 0.8400 . ?
O41 C42 1.423(3) . ?
C42 H42A 0.9900 . ?
C42 H42B 0.9900 . ?
C42 C43 1.504(4) . ?
C43 H43 1.0000 . ?
C43 O44 1.435(3) . ?
C43 C48 1.528(4) . ?
O44 C45 1.430(4) . ?
C45 H45 1.0000 . ?
C45 C46 1.528(4) . ?
C45 O49 1.383(4) . ?
C46 H46 1.0000 . ?
C46 C47 1.524(4) . ?
C46 O50 1.421(4) . ?
C47 H47 1.0000 . ?
C47 C48 1.522(4) . ?
C47 O51 1.434(3) . ?
C48 H48 1.0000 . ?
C48 O52 1.419(4) . ?
O49 H49 0.8400 . ?
O50 H50 0.8400 . ?
O51 H51 0.8400 . ?
O52 H52 0.8400 . ?
O71 H71A 0.86(3) . ?
O71 H71B 0.87(3) . ?
O72 H72A 0.90(3) . ?
O72 H72B 0.85(2) . ?
O73 H73A 0.85(3) . ?
O73 H73B 0.87(3) . ?
O74 H74A 0.896(14) . ?
O74 H74B 0.910(14) . ?
O75 H75 0.85(2) . ?
O75 H75 0.85(2) 2_656 ?
O76 H76A 0.87(3) . ?
O76 H76B 0.87(3) . ?
O78 H78A 0.87(3) . ?
O78 H78B 0.90(3) . ?

loop_
_geom_torsion_atom_site_label_1
_geom_torsion_atom_site_label_2
_geom_torsion_atom_site_label_3
_geom_torsion_atom_site_label_4
_geom_torsion
_geom_torsion_site_symmetry_1
_geom_torsion_site_symmetry_2
_geom_torsion_site_symmetry_3
_geom_torsion_site_symmetry_4
_geom_torsion_publ_flag
C1A N2A C3A C4A 176.0(3) . . . . ?
C1A N2A C7A C6A -175.1(3) . . . . ?
N2A C3A C4A C5A 0.1(4) . . . . ?
N2A C3A C4A C8A -179.9(3) . . . . ?
C3A N2A C7A C6A 2.6(4) . . . . ?
C3A C4A C5A C6A 0.6(4) . . . . ?
C3A C4A C8A O9A 4.1(4) . . . . ?
C3A C4A C8A N23C -178.2(3) . . . . ?
C4A C5A C6A C7A 0.3(4) . . . . ?
C4A C5A C6A C10A 179.7(3) . . . . ?
C4A C8A N23C C24C -178.7(3) . . . . ?
C5A C4A C8A O9A -176.0(3) . . . . ?
C5A C4A C8A N23C 1.8(5) . . . . ?
C5A C6A C7A N2A -1.9(4) . . . . ?
C5A C6A C10A O11A -155.0(3) . . . . ?
C5A C6A C10A N23D 25.0(4) . . . . ?
C6A C10A N23D C24D 177.6(3) . . . . ?
C7A N2A C3A C4A -1.7(4) . . . . ?
C7A C6A C10A O11A 24.5(4) . . . . ?
C7A C6A C10A N23D -155.5(3) . . . . ?
C8A C4A C5A C6A -179.4(3) . . . . ?
C8A N23C C24C C32C 145.3(3) . . . . ?
O9A C8A N23C C24C -1.1(5) . . . . ?
C10A C6A C7A N2A 178.6(2) . . . . ?
C10A N23D C24D C32D -172.9(3) . . . . ?
O11A C10A N23D C24D -2.4(4) . . . . ?
C1B N2B C3B C4B 177.9(3) . . . . ?
C1B N2B C7B C6B -178.5(3) . . . . ?
N2B C3B C4B C5B 1.0(4) . . . . ?
N2B C3B C4B C8B -178.1(3) . . . . ?
C3B N2B C7B C6B -1.7(5) . . . . ?
C3B C4B C5B C6B -2.3(4) . . . . ?
C3B C4B C8B O9B -16.7(4) . . . . ?
C3B C4B C8B N21C 162.3(3) . . . . ?
C4B C5B C6B C7B 1.7(4) . . . . ?
C4B C5B C6B C10B -174.0(3) . . . . ?
C4B C8B N21C C22C -176.6(2) . . . . ?
C5B C4B C8B O9B 164.3(3) . . . . ?
C5B C4B C8B N21C -16.7(4) . . . . ?
C5B C6B C7B N2B 0.3(5) . . . . ?
C5B C6B C10B O11B 173.0(3) . . . . ?
C5B C6B C10B N21D -5.6(5) . . . . ?
C6B C10B N21D C22D 177.3(3) . . . . ?
C7B N2B C3B C4B 1.0(4) . . . . ?
C7B C6B C10B O11B -2.8(5) . . . . ?
C7B C6B C10B N21D 178.7(3) . . . . ?
C8B C4B C5B C6B 176.7(3) . . . . ?
C8B N21C C22C C25C 159.9(3) . . . . ?
O9B C8B N21C C22C 2.4(4) . . . . ?
C10B C6B C7B N2B 176.4(3) . . . . ?
C10B N21D C22D C25D -141.5(3) . . . . ?
O11B C10B N21D C22D -1.2(5) . . . . ?
N21C C22C C25C C26C -81.1(3) . . . . ?
N21C C22C C25C C38C 99.9(3) . . . . ?
C22C C25C C26C C27C 7.8(4) . . . . ?
C22C C25C C26C C31C -174.1(2) . . . . ?
C22C C25C C38C C33C 175.1(2) . . . . ?
C22C C25C C38C C37C -8.2(4) . . . . ?
N23C C24C C32C C31C 102.5(3) . . . . ?
N23C C24C C32C C33C -75.3(3) . . . . ?
C24C C32C C33C C34C 3.4(4) . . . . ?
C24C C32C C33C C38C -178.7(2) . . . . ?
C25C C26C C27C C28C -179.8(3) . . . . ?
C25C C26C C31C C30C 180.0(3) . . . . ?
C25C C26C C31C C32C -1.7(4) . . . . ?
C26C C25C C38C C33C -3.9(4) . . . . ?
C26C C25C C38C C37C 172.8(3) . . . . ?
C26C C27C C28C C29C -0.8(5) . . . . ?
C26C C31C C32C C24C 179.7(2) . . . . ?
C26C C31C C32C C33C -2.4(4) . . . . ?
C27C C26C C31C C30C -1.8(4) . . . . ?
C27C C26C C31C C32C 176.5(3) . . . . ?
C27C C28C C29C C30C -0.6(5) . . . . ?
C28C C29C C30C C31C 0.7(5) . . . . ?
C29C C30C C31C C26C 0.6(4) . . . . ?
C29C C30C C31C C32C -177.7(3) . . . . ?
C30C C31C C32C C24C -2.0(4) . . . . ?
C30C C31C C32C C33C 175.8(3) . . . . ?
C31C C26C C27C C28C 2.0(4) . . . . ?
C31C C32C C33C C34C -174.5(3) . . . . ?
C31C C32C C33C C38C 3.4(4) . . . . ?
C32C C33C C34C C35C 175.7(3) . . . . ?
C32C C33C C38C C25C -0.2(4) . . . . ?
C32C C33C C38C C37C -177.0(3) . . . . ?
C33C C34C C35C C36C 1.0(5) . . . . ?
C34C C33C C38C C25C 177.7(2) . . . . ?
C34C C33C C38C C37C 0.9(4) . . . . ?
C34C C35C C36C C37C 1.5(5) . . . . ?
C35C C36C C37C C38C -2.8(5) . . . . ?
C36C C37C C38C C25C -175.1(3) . . . . ?
C36C C37C C38C C33C 1.6(4) . . . . ?
C38C C25C C26C C27C -173.3(3) . . . . ?
C38C C25C C26C C31C 4.8(4) . . . . ?
C38C C33C C34C C35C -2.2(4) . . . . ?
N21D C22D C25D C26D -105.6(3) . . . . ?
N21D C22D C25D C38D 73.6(3) . . . . ?
C22D C25D C26D C27D 4.8(4) . . . . ?
C22D C25D C26D C31D -176.9(2) . . . . ?
C22D C25D C38D C33D 176.3(3) . . . . ?
C22D C25D C38D C37D -4.8(4) . . . . ?
N23D C24D C32D C31D 83.6(3) . . . . ?
N23D C24D C32D C33D -95.1(3) . . . . ?
C24D C32D C33D C34D 4.2(4) . . . . ?
C24D C32D C33D C38D -177.8(3) . . . . ?
C25D C26D C27D C28D 177.3(3) . . . . ?
C25D C26D C31D C30D -178.0(3) . . . . ?
C25D C26D C31D C32D 0.4(4) . . . . ?
C26D C25D C38D C33D -4.5(4) . . . . ?
C26D C25D C38D C37D 174.5(3) . . . . ?
C26D C27D C28D C29D 1.2(5) . . . . ?
C26D C31D C32D C24D 177.2(3) . . . . ?
C26D C31D C32D C33D -4.1(4) . . . . ?
C27D C26D C31D C30D 0.4(4) . . . . ?
C27D C26D C31D C32D 178.8(3) . . . . ?
C27D C28D C29D C30D -0.6(5) . . . . ?
C28D C29D C30D C31D -0.1(5) . . . . ?
C29D C30D C31D C26D 0.2(4) . . . . ?
C29D C30D C31D C32D -178.3(3) . . . . ?
C30D C31D C32D C24D -4.4(4) . . . . ?
C30D C31D C32D C33D 174.3(3) . . . . ?
C31D C26D C27D C28D -1.0(4) . . . . ?
C31D C32D C33D C34D -174.5(3) . . . . ?
C31D C32D C33D C38D 3.5(4) . . . . ?
C32D C33D C34D C35D 177.1(3) . . . . ?
C32D C33D C38D C25D 0.8(4) . . . . ?
C32D C33D C38D C37D -178.2(3) . . . . ?
C33D C34D C35D C36D 0.8(5) . . . . ?
C34D C33D C38D C25D 178.8(3) . . . . ?
C34D C33D C38D C37D -0.1(4) . . . . ?
C34D C35D C36D C37D 0.2(5) . . . . ?
C35D C36D C37D C38D -1.2(5) . . . . ?
C36D C37D C38D C25D -177.8(3) . . . . ?
C36D C37D C38D C33D 1.2(4) . . . . ?
C38D C25D C26D C27D -174.5(3) . . . . ?
C38D C25D C26D C31D 3.8(4) . . . . ?
C38D C33D C34D C35D -0.8(4) . . . . ?
O41 C42 C43 O44 61.7(3) . . . . ?
O41 C42 C43 C48 -178.4(2) . . . . ?
C42 C43 O44 C45 -173.3(2) . . . . ?
C42 C43 C48 C47 -176.5(2) . . . . ?
C42 C43 C48 O52 64.7(3) . . . . ?
C43 O44 C45 C46 -64.7(3) . . . . ?
C43 O44 C45 O49 175.8(2) . . . . ?
O44 C43 C48 C47 -57.1(3) . . . . ?
O44 C43 C48 O52 -176.0(2) . . . . ?
O44 C45 C46 C47 55.7(3) . . . . ?
O44 C45 C46 O50 177.9(2) . . . . ?
C45 C46 C47 C48 -49.8(3) . . . . ?
C45 C46 C47 O51 -169.3(2) . . . . ?
C46 C47 C48 C43 50.6(3) . . . . ?
C46 C47 C48 O52 171.5(2) . . . . ?
C48 C43 O44 C45 65.3(3) . . . . ?
O49 C45 C46 C47 173.4(2) . . . . ?
O49 C45 C46 O50 -64.4(3) . . . . ?
O50 C46 C47 C48 -168.9(2) . . . . ?
O50 C46 C47 O51 71.7(3) . . . . ?
O51 C47 C48 C43 173.1(2) . . . . ?
O51 C47 C48 O52 -66.1(3) . . . . ?
